data_4118409
loop_
_publ_author_name
'Biao Zhou'
'Yuki Idobata'
'Akiko Kobayashi'
'HengBo Cui'
'Reizo Kato'
'Rina Takagi'
'Kazuya Miyagawa'
'Kazushi Kanoda'
'Hayao Kobayashi'

_publ_contact_author_address
;
Department of Chemistry
College of Humanities and Sciences
Nihon University
Sakurajosui 3-25-40
Setagaya-Ku, Tokyo 156-8550
JAPAN
;
_publ_contact_author_email akoba@chs.nihon-u.ac.jp
_publ_contact_author_fax +81-3-5317-9433
_publ_contact_author_name 'Akiko Kobayashi'
_publ_contact_author_phone +81-3-5317-9680
_publ_section_title
;
 Single-Component Molecular Conductor [Cu(dmdt)2] with Three-Dimensionally
 Arranged Magnetic Moments Exhibiting a Coupled Electric and Magnetic
 Transition
;
_journal_name_full 'Journal of the American Chemical Society'
_journal_page_first 12724
_journal_page_last 12731
_journal_paper_doi 10.1021/ja3044757
_journal_volume 134
_journal_year 2012
_chemical_formula_moiety 'C16 H12 Cu S12 '
_chemical_formula_sum 'C16 H12 Cu S12'
_chemical_formula_weight 652.54
_space_group_IT_number 15
_symmetry_cell_setting monoclinic
_symmetry_Int_Tables_number 15
_symmetry_space_group_name_Hall '-C 2yc'
_symmetry_space_group_name_H-M 'C 1 2/c 1'
_cell_angle_alpha 90.0000
_cell_angle_beta 91.352(4)
_cell_angle_gamma 90.0000
_cell_formula_units_Z 4
_cell_length_a 24.2750(18)
_cell_length_b 8.2202(6)
_cell_length_c 11.4529(7)
_cell_measurement_temperature 250
_cell_measurement_theta_max 30.0
_cell_measurement_theta_min 3.2
_cell_volume 2284.7(3)
_computing_cell_refinement CrystalClear
_computing_data_collection CrystalClear
_computing_data_reduction CrystalStructure
_computing_publication_material 'CrystalStructure 3.8'
_computing_structure_refinement CRYSTALS
_computing_structure_solution SIR92
_diffrn_ambient_temperature 250
_diffrn_detector_area_resol_mean 7.31
_diffrn_measured_fraction_theta_full 0.660
_diffrn_measured_fraction_theta_max 0.660
_diffrn_measurement_device_type 'Rigaku Saturn'
_diffrn_measurement_method \w
_diffrn_radiation_type 'Mo K\a'
_diffrn_radiation_wavelength 0.71070
_diffrn_reflns_av_R_equivalents 0.035
_diffrn_reflns_limit_h_max 33
_diffrn_reflns_limit_h_min -33
_diffrn_reflns_limit_k_max 10
_diffrn_reflns_limit_k_min -10
_diffrn_reflns_limit_l_max 16
_diffrn_reflns_limit_l_min -15
_diffrn_reflns_number 7216
_diffrn_reflns_theta_full 29.97
_diffrn_reflns_theta_max 29.97
_exptl_absorpt_coefficient_mu 2.058
_exptl_absorpt_correction_type none
_exptl_crystal_colour Black
_exptl_crystal_density_diffrn 1.897
_exptl_crystal_description Bolck
_exptl_crystal_F_000 1316.00
_exptl_crystal_size_max 0.20
_exptl_crystal_size_mid 0.10
_exptl_crystal_size_min 0.05
_refine_diff_density_max 1.91
_refine_diff_density_min -2.08
_refine_ls_extinction_method none
_refine_ls_goodness_of_fit_ref 0.981
_refine_ls_hydrogen_treatment refall
_refine_ls_number_parameters 138
_refine_ls_number_reflns 4852
_refine_ls_R_factor_gt 0.0557
_refine_ls_shift/su_max 0.0000
_refine_ls_structure_factor_coef Fsqd
_refine_ls_weighting_details
;
    Chebychev polynomial with 3 parameters (Carruthers & Watkin, 1979)
    1046160000.0000    1321630000.0000    275332000.0000
;
_refine_ls_weighting_scheme calc
_refine_ls_wR_factor_ref 0.1433
_reflns_number_gt 4813
_reflns_number_total 7216
_reflns_threshold_expression F^2^>2.0\s(F^2^)
_cod_data_source_file ja3044757_si_001_10.cif
_cod_data_source_block '__Cu-dmdt-250K'
_cod_original_cell_volume 2284.74(28)
_cod_original_formula_sum 'C16 H12 Cu S12 '
_cod_database_code 4118409

loop_
_symmetry_equiv_pos_site_id
_symmetry_equiv_pos_as_xyz
1 +X,+Y,+Z
2 -X,+Y,1/2-Z
3 -X,-Y,-Z
4 +X,-Y,1/2+Z
5 1/2+X,1/2+Y,+Z
6 1/2-X,1/2+Y,1/2-Z
7 1/2-X,1/2-Y,-Z
8 1/2+X,1/2-Y,1/2+Z

loop_
_atom_site_label
_atom_site_type_symbol
_atom_site_fract_x
_atom_site_fract_y
_atom_site_fract_z
_atom_site_U_iso_or_equiv
_atom_site_adp_type
_atom_site_occupancy
_atom_site_symmetry_multiplicity
_atom_site_calc_flag
_atom_site_refinement_flags
Cu(1) Cu 0.0000 0.09655(11) 0.2500 0.0299(2) Uani 1.00 2 d S
S(1) S 0.04724(5) -0.03892(16) 0.11014(7) 0.0307(3) Uani 1.00 1 d .
S(2) S 0.07778(5) 0.21790(17) 0.32531(8) 0.0345(3) Uani 1.00 1 d .
S(3) S 0.16614(5) -0.02807(15) 0.05598(7) 0.0294(2) Uani 1.00 1 d .
S(4) S 0.19253(5) 0.20175(16) 0.24465(7) 0.0318(3) Uani 1.00 1 d .
S(5) S 0.29456(5) -0.01952(16) -0.02167(8) 0.0331(3) Uani 1.00 1 d .
S(6) S 0.31944(5) 0.21386(17) 0.16441(7) 0.0338(3) Uani 1.00 1 d .
C(1) C 0.11097(19) 0.0326(5) 0.1397(2) 0.0245(10) Uani 1.00 1 d .
C(2) C 0.12463(19) 0.1448(5) 0.2320(2) 0.0253(11) Uani 1.00 1 d .
C(3) C 0.2170(2) 0.0874(6) 0.1278(2) 0.0282(11) Uani 1.00 1 d .
C(4) C 0.2698(2) 0.0939(6) 0.0942(2) 0.0280(11) Uani 1.00 1 d .
C(5) C 0.3632(2) 0.0434(6) -0.0060(2) 0.0301(12) Uani 1.00 1 d .
C(6) C 0.3749(2) 0.1521(6) 0.0800(2) 0.0300(12) Uani 1.00 1 d .
C(7) C 0.4038(2) -0.0287(7) -0.0890(3) 0.0393(14) Uani 1.00 1 d .
C(8) C 0.4293(2) 0.2239(8) 0.1138(3) 0.0428(15) Uani 1.00 1 d .
H(1) H 0.4197 -0.1263 -0.0546 0.048 Uiso 1.00 1 c R
H(2) H 0.4325 0.0489 -0.1043 0.047 Uiso 1.00 1 c R
H(3) H 0.3844 -0.0557 -0.1623 0.047 Uiso 1.00 1 c R
H(4) H 0.4335 0.3225 0.0681 0.052 Uiso 1.00 1 c R
H(5) H 0.4588 0.1494 0.0972 0.052 Uiso 1.00 1 c R
H(6) H 0.4306 0.2504 0.1972 0.051 Uiso 1.00 1 c R

loop_
_atom_site_aniso_label
_atom_site_aniso_U_11
_atom_site_aniso_U_22
_atom_site_aniso_U_33
_atom_site_aniso_U_12
_atom_site_aniso_U_13
_atom_site_aniso_U_23
Cu(1) 0.0191(4) 0.0370(5) 0.0339(3) 0.0000 0.0055(2) 0.0000
S(1) 0.0209(6) 0.0404(7) 0.0310(4) -0.0046(5) 0.0029(3) -0.0067(3)
S(2) 0.0262(6) 0.0442(8) 0.0333(4) -0.0064(5) 0.0076(3) -0.0118(4)
S(3) 0.0204(6) 0.0337(6) 0.0343(4) -0.0026(5) 0.0049(3) -0.0063(3)
S(4) 0.0233(6) 0.0402(7) 0.0319(4) -0.0048(5) 0.0022(3) -0.0067(3)
S(5) 0.0223(6) 0.0368(7) 0.0403(5) -0.0018(5) 0.0020(3) -0.0086(3)
S(6) 0.0242(6) 0.0461(8) 0.0312(4) -0.0059(5) 0.0018(3) -0.0074(3)
C(1) 0.026(2) 0.025(2) 0.0222(15) 0.0012(19) 0.0021(11) -0.0002(12)
C(2) 0.024(2) 0.025(2) 0.0270(17) -0.0008(19) -0.0003(12) -0.0017(12)
C(3) 0.024(2) 0.033(2) 0.0270(16) -0.003(2) 0.0012(12) -0.0015(13)
C(4) 0.024(2) 0.030(2) 0.0303(17) -0.001(2) -0.0050(13) 0.0024(14)
C(5) 0.022(2) 0.036(3) 0.0327(18) -0.002(2) 0.0036(13) 0.0068(14)
C(6) 0.022(2) 0.038(3) 0.0294(19) 0.000(2) 0.0007(13) 0.0057(14)
C(7) 0.031(3) 0.049(3) 0.038(2) 0.008(2) 0.0068(15) -0.0009(17)
C(8) 0.015(2) 0.067(4) 0.047(2) -0.005(2) -0.0032(15) -0.0009(19)

loop_
_atom_type_symbol
_atom_type_description
_atom_type_scat_dispersion_real
_atom_type_scat_dispersion_imag
_atom_type_scat_source
C C 0.003 0.002
;
International Tables for Crystallography
(1992, Vol. C, Tables 4.2.6.8 and 6.1.1.4)
;
H H 0.000 0.000
;
International Tables for Crystallography
(1992, Vol. C, Table 6.1.1.4)
;
Cu Cu 0.320 1.265
;
International Tables for Crystallography
(1992, Vol. C, Tables 4.2.6.8 and 6.1.1.4)
;
S S 0.125 0.123
;
International Tables for Crystallography
(1992, Vol. C, Tables 4.2.6.8 and 6.1.1.4)
;

loop_
_geom_angle_atom_site_label_1
_geom_angle_atom_site_label_2
_geom_angle_atom_site_label_3
_geom_angle
_geom_angle_publ_flag
_geom_angle_site_symmetry_1
_geom_angle_site_symmetry_3
S(1) Cu(1) S(1) 121.58(5) yes . 2_555
S(1) Cu(1) S(2) 93.07(4) yes . .
S(1) Cu(1) S(2) 111.86(3) yes . 2_555
S(1) Cu(1) S(2) 111.86(3) yes 2_555 .
S(1) Cu(1) S(2) 93.07(4) yes 2_555 2_555
S(2) Cu(1) S(2) 128.26(6) yes . 2_555
Cu(1) S(1) C(1) 99.39(13) yes . .
Cu(1) S(2) C(2) 99.71(15) yes . .
C(1) S(3) C(3) 97.4(2) yes . .
C(2) S(4) C(3) 97.6(2) yes . .
C(4) S(5) C(5) 96.2(2) yes . .
C(4) S(6) C(6) 96.5(2) yes . .
S(1) C(1) S(3) 120.4(2) yes . .
S(1) C(1) C(2) 124.6(3) yes . .
S(3) C(1) C(2) 115.0(3) yes . .
S(2) C(2) S(4) 120.6(2) yes . .
S(2) C(2) C(1) 123.2(3) yes . .
S(4) C(2) C(1) 116.2(3) yes . .
S(3) C(3) S(4) 113.8(2) yes . .
S(3) C(3) C(4) 123.6(3) yes . .
S(4) C(3) C(4) 122.6(3) yes . .
S(5) C(4) S(6) 114.1(2) yes . .
S(5) C(4) C(3) 123.0(3) yes . .
S(6) C(4) C(3) 122.9(3) yes . .
S(5) C(5) C(6) 116.9(3) yes . .
S(5) C(5) C(7) 117.0(3) yes . .
C(6) C(5) C(7) 126.1(4) yes . .
S(6) C(6) C(5) 116.2(3) yes . .
S(6) C(6) C(8) 115.5(3) yes . .
C(5) C(6) C(8) 128.3(4) yes . .
C(5) C(7) H(1) 109.3 no . .
C(5) C(7) H(2) 109.9 no . .
C(5) C(7) H(3) 108.8 no . .
H(1) C(7) H(2) 109.7 no . .
H(1) C(7) H(3) 109.9 no . .
H(2) C(7) H(3) 109.2 no . .
C(6) C(8) H(4) 107.0 no . .
C(6) C(8) H(5) 110.7 no . .
C(6) C(8) H(6) 110.4 no . .
H(4) C(8) H(5) 109.7 no . .
H(4) C(8) H(6) 109.8 no . .
H(5) C(8) H(6) 109.1 no . .

loop_
_geom_bond_atom_site_label_1
_geom_bond_atom_site_label_2
_geom_bond_distance
_geom_bond_publ_flag
_geom_bond_site_symmetry_2
Cu(1) S(1) 2.2820(11) yes .
Cu(1) S(1) 2.2820(11) yes 2_555
Cu(1) S(2) 2.2863(12) yes .
Cu(1) S(2) 2.2863(12) yes 2_555
S(1) C(1) 1.682(4) yes .
S(2) C(2) 1.689(4) yes .
S(3) C(1) 1.738(4) yes .
S(3) C(3) 1.748(4) yes .
S(4) C(2) 1.716(4) yes .
S(4) C(3) 1.750(4) yes .
S(5) C(4) 1.741(4) yes .
S(5) C(5) 1.750(5) yes .
S(6) C(4) 1.739(4) yes .
S(6) C(6) 1.751(4) yes .
C(1) C(2) 1.436(5) yes .
C(3) C(4) 1.348(6) yes .
C(5) C(6) 1.356(6) yes .
C(5) C(7) 1.506(6) yes .
C(6) C(8) 1.490(7) yes .
C(7) H(1) 0.971 no .
C(7) H(2) 0.964 no .
C(7) H(3) 0.979 no .
C(8) H(4) 0.971 no .
C(8) H(5) 0.963 no .
C(8) H(6) 0.979 no .

loop_
_geom_contact_atom_site_label_1
_geom_contact_atom_site_label_2
_geom_contact_distance
_geom_contact_site_symmetry_2
S(1) S(1) 3.4295(14) 3_555
S(1) C(8) 3.464(6) 5_445
S(3) C(6) 3.591(5) 7_555
C(4) C(4) 3.474(6) 7_555
C(6) S(3) 3.591(5) 7_555
C(8) S(1) 3.464(6) 5_555
Cu(1) H(4) 3.444 5_445
Cu(1) H(4) 3.444 6_545
Cu(1) H(6) 3.355 5_445
Cu(1) H(6) 3.355 6_545
S(1) H(1) 2.940 7_545
S(1) H(4) 3.016 5_445
S(1) H(4) 2.757 7_555
S(1) H(5) 3.344 5_445
S(1) H(6) 3.485 5_445
S(1) H(6) 2.847 6_545
S(2) H(1) 2.921 6_555
S(2) H(2) 3.181 7_555
S(2) H(3) 3.481 7_555
S(2) H(4) 3.485 6_545
S(3) H(1) 3.524 7_545
S(3) H(4) 3.250 7_555
S(4) H(3) 3.571 7_555
S(6) H(3) 2.822 4_555
C(1) H(1) 3.553 7_545
C(1) H(4) 2.851 7_555
C(1) H(6) 3.159 6_545
C(2) H(2) 3.210 7_555
C(2) H(3) 3.476 7_555
C(6) H(3) 3.059 4_555
C(7) H(5) 3.485 3_655
C(7) H(6) 3.134 4_554
C(8) H(3) 3.132 4_555
H(1) S(1) 2.940 7_545
H(1) S(2) 2.921 6_545
H(1) S(3) 3.524 7_545
H(1) C(1) 3.553 7_545
H(1) H(5) 3.007 3_655
H(1) H(6) 3.037 4_554
H(2) S(2) 3.181 7_555
H(2) C(2) 3.210 7_555
H(2) H(5) 3.102 3_655
H(2) H(6) 3.350 4_554
H(3) S(2) 3.481 7_555
H(3) S(4) 3.571 7_555
H(3) S(6) 2.822 4_554
H(3) C(2) 3.476 7_555
H(3) C(6) 3.059 4_554
H(3) C(8) 3.132 4_554
H(3) H(5) 3.417 4_554
H(3) H(6) 2.548 4_554
H(4) Cu(1) 3.444 5_555
H(4) S(1) 3.016 5_555
H(4) S(1) 2.757 7_555
H(4) S(2) 3.485 6_555
H(4) S(3) 3.250 7_555
H(4) C(1) 2.851 7_555
H(5) S(1) 3.344 5_555
H(5) C(7) 3.485 3_655
H(5) H(1) 3.007 3_655
H(5) H(2) 3.102 3_655
H(5) H(3) 3.417 4_555
H(6) Cu(1) 3.355 5_555
H(6) S(1) 3.485 5_555
H(6) S(1) 2.847 6_555
H(6) C(1) 3.159 6_555
H(6) C(7) 3.134 4_555
H(6) H(1) 3.037 4_555
H(6) H(2) 3.350 4_555
H(6) H(3) 2.548 4_555
H(6) H(6) 3.554 2_655

loop_
_geom_torsion_atom_site_label_1
_geom_torsion_atom_site_label_2
_geom_torsion_atom_site_label_3
_geom_torsion_atom_site_label_4
_geom_torsion
_geom_torsion_site_symmetry_1
_geom_torsion_site_symmetry_3
_geom_torsion_site_symmetry_4
S(1) Cu(1) S(1) C(1) -119.89(14) . 2_555 2_555
S(1) Cu(1) S(1) C(1) -119.89(14) 2_555 . .
S(1) Cu(1) S(2) C(2) 2.20(15) . . .
S(2) Cu(1) S(1) C(1) -1.82(15) . . .
S(1) Cu(1) S(2) C(2) 128.12(15) . 2_555 2_555
S(2) Cu(1) S(1) C(1) 131.79(14) 2_555 . .
S(1) Cu(1) S(2) C(2) 128.12(15) 2_555 . .
S(2) Cu(1) S(1) C(1) 131.79(14) . 2_555 2_555
S(1) Cu(1) S(2) C(2) 2.20(15) 2_555 2_555 2_555
S(2) Cu(1) S(1) C(1) -1.82(15) 2_555 2_555 2_555
S(2) Cu(1) S(2) C(2) -118.94(15) . 2_555 2_555
S(2) Cu(1) S(2) C(2) -118.94(15) 2_555 . .
Cu(1) S(1) C(1) S(3) -178.9(2) . . .
Cu(1) S(1) C(1) C(2) 1.0(3) . . .
Cu(1) S(2) C(2) S(4) 178.3(2) . . .
Cu(1) S(2) C(2) C(1) -2.3(3) . . .
C(1) S(3) C(3) S(4) 1.0(2) . . .
C(1) S(3) C(3) C(4) -176.5(4) . . .
C(3) S(3) C(1) S(1) 179.1(2) . . .
C(3) S(3) C(1) C(2) -0.8(3) . . .
C(2) S(4) C(3) S(3) -0.8(2) . . .
C(2) S(4) C(3) C(4) 176.7(3) . . .
C(3) S(4) C(2) S(2) 179.8(2) . . .
C(3) S(4) C(2) C(1) 0.3(3) . . .
C(4) S(5) C(5) C(6) -1.4(4) . . .
C(4) S(5) C(5) C(7) 178.4(3) . . .
C(5) S(5) C(4) S(6) 1.9(2) . . .
C(5) S(5) C(4) C(3) -177.1(4) . . .
C(4) S(6) C(6) C(5) 0.9(4) . . .
C(4) S(6) C(6) C(8) -178.0(3) . . .
C(6) S(6) C(4) S(5) -1.8(2) . . .
C(6) S(6) C(4) C(3) 177.2(4) . . .
S(1) C(1) C(2) S(2) 1.0(5) . . .
S(1) C(1) C(2) S(4) -179.5(2) . . .
S(3) C(1) C(2) S(2) -179.1(2) . . .
S(3) C(1) C(2) S(4) 0.3(4) . . .
S(3) C(3) C(4) S(5) -2.9(5) . . .
S(3) C(3) C(4) S(6) 178.2(2) . . .
S(4) C(3) C(4) S(5) 179.9(2) . . .
S(4) C(3) C(4) S(6) 1.0(5) . . .
S(5) C(5) C(6) S(6) 0.3(5) . . .
S(5) C(5) C(6) C(8) 179.0(4) . . .
C(7) C(5) C(6) S(6) -179.4(3) . . .
C(7) C(5) C(6) C(8) -0.7(8) . . .
